data_7237227
loop_
_publ_author_name
'Das, Prasenjit'
'Mandal, Sanjay K.'

_publ_section_title
;
 A highly emissive fluorescent Zn-MOF: molecular decoding strategies for
 solvents and trace detection of dunnite in water
;
_journal_issue 43
_journal_name_full 'Journal of Materials Chemistry A'
_journal_page_first 21274
_journal_paper_doi 10.1039/C8TA08546C
_journal_volume 6
_journal_year 2018
_chemical_formula_sum 'C26 H29 N7 O13 Zn2'
_chemical_formula_weight 778.30
_space_group_crystal_system monoclinic
_space_group_IT_number 14
_space_group_name_Hall '-P 2ybc'
_space_group_name_H-M_alt 'P 1 21/c 1'
_atom_sites_solution_hydrogens mixed
_audit_update_record
;
2018-08-03 deposited with the CCDC.
2018-10-08 downloaded from the CCDC.
;
_cell_angle_alpha 90
_cell_angle_beta 103.074(5)
_cell_angle_gamma 90
_cell_formula_units_Z 4
_cell_length_a 14.7622(12)
_cell_length_b 14.6228(12)
_cell_length_c 14.8907(13)
_cell_measurement_reflns_used 7478
_cell_measurement_temperature 100.(2)
_cell_measurement_theta_max 25.1101
_cell_measurement_theta_min 2.2400
_cell_volume 3131.1(5)
_computing_cell_refinement 'SAINT V8.34A (Bruker AXS Inc., 2013)'
_computing_data_collection 'APEX2 (Bruker)'
_computing_data_reduction 'SAINT V8.34A (Bruker AXS Inc., 2013)'
_computing_molecular_graphics 'SHELXTL (Bruker AXS)'
_computing_publication_material 'SHELXTL (Bruker AXS)'
_computing_structure_refinement 'SHELXL-2014/7 (Sheldrick, 2014)'
_computing_structure_solution 'SHELXL-2014/7 (Sheldrick, 2014)'
_diffrn_ambient_temperature 100.(2)
_diffrn_detector_area_resol_mean 8.3333
_diffrn_measured_fraction_theta_full 0.982
_diffrn_measured_fraction_theta_max 0.982
_diffrn_measurement_device_type 'Bruker Kappa APEX II'
_diffrn_measurement_method 'phi and omega scan'
_diffrn_radiation_monochromator Graphite
_diffrn_radiation_type 'Mo K\a'
_diffrn_radiation_wavelength 0.71073
_diffrn_reflns_av_R_equivalents 0.0323
_diffrn_reflns_av_unetI/netI 0.0285
_diffrn_reflns_limit_h_max 17
_diffrn_reflns_limit_h_min -17
_diffrn_reflns_limit_k_max 17
_diffrn_reflns_limit_k_min -17
_diffrn_reflns_limit_l_max 16
_diffrn_reflns_limit_l_min -17
_diffrn_reflns_number 23697
_diffrn_reflns_theta_full 25.29
_diffrn_reflns_theta_max 25.29
_diffrn_reflns_theta_min 1.98
_diffrn_source 'Sealed tube'
_diffrn_source_type 'Fine Focus'
_exptl_absorpt_coefficient_mu 1.609
_exptl_absorpt_correction_T_max 0.75
_exptl_absorpt_correction_T_min 0.67
_exptl_absorpt_correction_type multi-scan
_exptl_absorpt_process_details 'SADABS V2014/5 (Bruker AXS Inc.)'
_exptl_crystal_colour colorless
_exptl_crystal_density_diffrn 1.651
_exptl_crystal_density_method 'not measured'
_exptl_crystal_description block
_exptl_crystal_F_000 1592
_exptl_crystal_size_max 0.25
_exptl_crystal_size_mid 0.22
_exptl_crystal_size_min 0.18
_refine_diff_density_max 1.944
_refine_diff_density_min -1.691
_refine_ls_extinction_method none
_refine_ls_goodness_of_fit_ref 1.010
_refine_ls_hydrogen_treatment constr
_refine_ls_matrix_type full
_refine_ls_number_parameters 414
_refine_ls_number_reflns 5586
_refine_ls_number_restraints 4
_refine_ls_restrained_S_all 1.010
_refine_ls_R_factor_all 0.0840
_refine_ls_R_factor_gt 0.0746
_refine_ls_shift/su_max 0.000
_refine_ls_shift/su_mean 0.000
_refine_ls_structure_factor_coef Fsqd
_refine_ls_weighting_details 'w=1/[\s^2^(Fo^2^)+(0.1300P)^2^+22.8861P] where P=(Fo^2^+2Fc^2^)/3'
_refine_ls_weighting_scheme calc
_refine_ls_wR_factor_gt 0.2125
_refine_ls_wR_factor_ref 0.2206
_reflns_number_gt 4829
_reflns_number_total 5586
_reflns_threshold_expression 'I > 2\s(I)'
_cod_data_source_file c8ta08546c2.cif
_cod_data_source_block 1
_cod_database_code 7237227

loop_
_space_group_symop_operation_xyz
'x, y, z'
'-x, y+1/2, -z+1/2'
'-x, -y, -z'
'x, -y-1/2, z-1/2'

loop_
_atom_site_type_symbol
_atom_site_label
_atom_site_fract_x
_atom_site_fract_y
_atom_site_fract_z
_atom_site_U_iso_or_equiv
_atom_site_adp_type
_atom_site_calc_flag
_atom_site_refinement_flags_adp
_atom_site_refinement_flags_occupancy
_atom_site_refinement_flags_posn
_atom_site_occupancy
Zn Zn1 0.43042(5) 0.41581(4) 0.70459(4) 0.0213(2) Uani d . . . 1
Zn Zn2 -0.04737(6) 0.00595(6) 0.78712(7) 0.0429(3) Uani d . . . 1
N N1 0.3535(4) 0.3905(4) 1.2363(3) 0.0276(11) Uani d . . . 1
N N2 0.4521(3) 0.5179(3) 1.2258(3) 0.0234(11) Uani d . . . 1
N N3 0.3540(3) 0.4576(3) 1.0892(3) 0.0243(11) Uani d . . . 1
N N4 0.4377(4) 0.5897(3) 1.0849(3) 0.0260(11) Uani d . . . 1
H H4 0.4782 0.6284 1.1167 0.031 Uiso calc U . R 1
N N5 0.2763(4) 0.3224(3) 1.1037(3) 0.0262(11) Uani d . . . 1
H H5B 0.2582 0.2855 1.1429 0.031 Uiso calc U . R 1
N N6 0.0609(8) -0.1375(9) 0.5829(7) 0.121(2) Uani d . . D 1
N N7 0.2626(4) 0.5859(4) 0.5145(5) 0.0450(16) Uani d . . . 1
O O1 0.4406(3) 0.4622(3) 1.3617(3) 0.0339(11) Uani d . . . 1
O O2 0.0392(4) 0.0936(4) 0.9429(4) 0.0451(13) Uani d . . . 1
O O3 0.0357(4) 0.1117(4) 0.7972(4) 0.0546(16) Uani d . . . 1
O O4 -0.1795(3) 0.0828(4) 0.7958(3) 0.0418(12) Uani d . . . 1
O O5 -0.1526(3) 0.0165(3) 0.6732(4) 0.0418(13) Uani d . . . 1
O O6 0.0368(7) -0.0786(7) 0.7248(8) 0.121(2) Uani d . . D 1
O O14 0.9237(16) 0.9758(17) 0.5051(16) 0.126(7) Uiso d . P . 0.5
O O8 -0.0639(4) -0.0955(4) 0.8696(4) 0.0510(14) Uani d . . . 1
H H8A -0.1088 -0.1317 0.8429 0.076 Uiso d U . R 1
H H8B -0.0831 -0.0748 0.9169 0.076 Uiso d U . R 1
O O9 0.3653(3) 0.3881(3) 0.8022(3) 0.0275(9) Uani d . . . 1
O O10 0.2458(3) 0.3402(3) 0.6930(3) 0.0264(9) Uani d . . . 1
O O11 0.4609(3) 0.3146(3) 0.6313(3) 0.0258(9) Uani d . . . 1
O O12 0.5327(4) 0.2677(3) 0.7718(3) 0.0356(11) Uani d . . . 1
O O13 0.3663(3) 0.5087(3) 0.6187(3) 0.0362(11) Uani d . . . 1
C C1 0.4139(4) 0.4547(4) 1.2716(4) 0.0256(13) Uani d . . . 1
C C2 0.4139(4) 0.5192(4) 1.1329(4) 0.0226(12) Uani d . . . 1
C C3 0.3304(4) 0.3922(4) 1.1419(4) 0.0222(12) Uani d . . . 1
C C4 0.4061(4) 0.6097(4) 0.9897(4) 0.0228(12) Uani d . . . 1
C C5 0.4596(4) 0.6689(4) 0.9502(4) 0.0243(12) Uani d . . . 1
H H5A 0.5156 0.6934 0.9866 0.029 Uiso calc U . R 1
C C6 0.4313(4) 0.6926(4) 0.8568(4) 0.0240(12) Uani d . . . 1
C C7 0.3504(4) 0.6556(4) 0.8039(4) 0.0263(13) Uani d . . . 1
H H7 0.3328 0.6688 0.7398 0.032 Uiso calc U . R 1
C C8 0.2948(4) 0.5993(4) 0.8439(4) 0.0256(13) Uani d . . . 1
C C9 0.3220(4) 0.5774(4) 0.9372(4) 0.0272(13) Uani d . . . 1
H H9 0.283 0.5404 0.9651 0.033 Uiso calc U . R 1
C C10 0.2443(4) 0.2995(4) 1.0100(4) 0.0240(12) Uani d . . . 1
C C11 0.2816(4) 0.3357(4) 0.9400(4) 0.0229(12) Uani d . . . 1
H H11 0.3313 0.3784 0.9537 0.028 Uiso calc U . R 1
C C12 0.2453(4) 0.3087(4) 0.8495(4) 0.0226(12) Uani d . . . 1
C C13 0.1740(4) 0.2445(4) 0.8287(4) 0.0264(13) Uani d . . . 1
H H13 0.1493 0.2268 0.7666 0.032 Uiso calc U . R 1
C C14 0.1393(4) 0.2063(4) 0.8998(4) 0.0273(13) Uani d . . . 1
C C15 0.1745(4) 0.2344(4) 0.9891(4) 0.0279(13) Uani d . . . 1
H H15 0.1505 0.2086 1.0375 0.034 Uiso calc U . R 1
C C16 0.0661(5) 0.1326(5) 0.8805(5) 0.0341(15) Uani d . . . 1
C C17 0.2873(4) 0.3479(4) 0.7757(4) 0.0230(12) Uani d . . . 1
C C18 0.5170(4) 0.2617(4) 0.6866(4) 0.0252(13) Uani d . . . 1
C C19 -0.2040(4) 0.0644(4) 0.7124(5) 0.0303(14) Uani d . . . 1
C C20 0.0188(11) -0.0961(10) 0.6438(8) 0.121(2) Uani d . . D 1
H H20 -0.0416 -0.0752 0.6145 0.145 Uiso calc U . R 1
C C21 0.1411(9) -0.1643(12) 0.6525(10) 0.121(2) Uani d . . D 1
H H21B 0.1224 -0.2082 0.6946 0.181 Uiso calc U . R 1
H H21C 0.1684 -0.1102 0.6873 0.181 Uiso calc U . R 1
H H21A 0.1872 -0.1926 0.6231 0.181 Uiso calc U . R 1
C C22 0.0342(11) -0.1466(11) 0.4841(7) 0.121(2) Uani d . . D 1
H H22C 0.0213 -0.211 0.4678 0.181 Uiso calc U . R 1
H H22A 0.0849 -0.1249 0.4569 0.181 Uiso calc U . R 1
H H22B -0.0218 -0.1101 0.4602 0.181 Uiso calc U . R 1
C C23 0.2870(5) 0.5195(5) 0.5730(5) 0.0353(15) Uani d . . . 1
H H23 0.2407 0.477 0.5807 0.042 Uiso calc U . R 1
C C24 0.3297(6) 0.6535(7) 0.5008(8) 0.073(3) Uani d . . . 1
H H24A 0.3763 0.6623 0.5585 0.109 Uiso calc U . R 1
H H24B 0.2979 0.7116 0.4819 0.109 Uiso calc U . R 1
H H24C 0.3605 0.6325 0.4527 0.109 Uiso calc U . R 1
C C25 0.1658(7) 0.5995(8) 0.4642(9) 0.091(4) Uani d . . . 1
H H25A 0.1606 0.5876 0.3985 0.136 Uiso calc U . R 1
H H25B 0.147 0.6626 0.4726 0.136 Uiso calc U . R 1
H H25C 0.1254 0.5572 0.4881 0.136 Uiso calc U . R 1
C C26 0.4108(6) 0.3903(6) 1.4173(5) 0.0441(18) Uani d . . . 1
H H1A 0.4283 0.3304 1.397 0.066 Uiso calc U . R 1
H H1B 0.3432 0.3931 1.4098 0.066 Uiso calc U . R 1
H H1C 0.4411 0.3995 1.4824 0.066 Uiso calc U . R 1
O O15 0.0114(15) 0.7694(16) 0.3709(15) 0.120(7) Uiso d . P . 0.5

loop_
_atom_site_aniso_label
_atom_site_aniso_U_11
_atom_site_aniso_U_22
_atom_site_aniso_U_33
_atom_site_aniso_U_12
_atom_site_aniso_U_13
_atom_site_aniso_U_23
Zn1 0.0261(4) 0.0204(4) 0.0162(4) -0.0020(3) 0.0021(3) -0.0023(2)
Zn2 0.0290(5) 0.0362(5) 0.0527(6) -0.0123(3) -0.0134(4) 0.0193(4)
N1 0.033(3) 0.026(3) 0.020(2) -0.006(2) -0.002(2) 0.003(2)
N2 0.027(3) 0.023(3) 0.017(2) -0.006(2) -0.002(2) 0.000(2)
N3 0.029(3) 0.021(3) 0.020(2) -0.005(2) -0.002(2) 0.002(2)
N4 0.032(3) 0.024(3) 0.018(2) -0.012(2) -0.002(2) 0.003(2)
N5 0.032(3) 0.024(3) 0.019(2) -0.011(2) -0.002(2) 0.005(2)
N6 0.099(4) 0.116(5) 0.147(6) 0.014(3) 0.027(4) 0.048(5)
N7 0.041(3) 0.041(4) 0.045(4) -0.010(3) -0.005(3) 0.013(3)
O1 0.043(3) 0.040(3) 0.017(2) -0.013(2) 0.0020(19) 0.0031(19)
O2 0.039(3) 0.048(3) 0.041(3) -0.021(2) -0.007(2) 0.011(2)
O3 0.054(3) 0.074(4) 0.034(3) -0.043(3) 0.006(2) -0.016(3)
O4 0.035(3) 0.059(3) 0.024(2) -0.005(2) -0.008(2) 0.004(2)
O5 0.032(3) 0.034(3) 0.047(3) 0.006(2) -0.017(2) -0.013(2)
O6 0.099(4) 0.116(5) 0.147(6) 0.014(3) 0.027(4) 0.048(5)
O8 0.061(4) 0.038(3) 0.049(3) -0.013(3) 0.003(3) 0.010(2)
O9 0.025(2) 0.035(2) 0.022(2) -0.0074(18) 0.0054(17) -0.0032(18)
O10 0.037(2) 0.022(2) 0.018(2) 0.0026(18) -0.0003(17) -0.0033(16)
O11 0.030(2) 0.024(2) 0.022(2) 0.0011(18) 0.0033(17) -0.0060(17)
O12 0.053(3) 0.028(2) 0.023(2) 0.004(2) 0.005(2) -0.0054(19)
O13 0.039(3) 0.032(3) 0.035(3) 0.005(2) 0.002(2) 0.007(2)
C1 0.031(3) 0.024(3) 0.018(3) -0.002(3) -0.001(2) 0.002(2)
C2 0.027(3) 0.022(3) 0.016(3) 0.000(2) -0.003(2) 0.003(2)
C3 0.024(3) 0.022(3) 0.019(3) 0.001(2) 0.000(2) 0.003(2)
C4 0.033(3) 0.017(3) 0.015(3) 0.000(2) -0.003(2) 0.004(2)
C5 0.026(3) 0.020(3) 0.023(3) -0.001(2) -0.002(2) 0.002(2)
C6 0.032(3) 0.021(3) 0.018(3) 0.001(2) 0.006(2) 0.002(2)
C7 0.033(3) 0.023(3) 0.020(3) 0.007(3) -0.001(2) 0.000(2)
C8 0.029(3) 0.019(3) 0.025(3) 0.003(2) -0.003(2) 0.003(2)
C9 0.029(3) 0.021(3) 0.028(3) -0.003(2) -0.002(3) 0.004(2)
C10 0.029(3) 0.019(3) 0.020(3) -0.003(2) -0.002(2) 0.003(2)
C11 0.023(3) 0.020(3) 0.022(3) -0.003(2) -0.003(2) 0.002(2)
C12 0.024(3) 0.018(3) 0.023(3) 0.000(2) -0.001(2) -0.004(2)
C13 0.027(3) 0.023(3) 0.025(3) 0.001(2) -0.004(2) -0.003(2)
C14 0.024(3) 0.026(3) 0.028(3) -0.005(2) -0.002(2) 0.001(3)
C15 0.030(3) 0.028(3) 0.023(3) -0.007(3) 0.001(2) 0.007(3)
C16 0.031(3) 0.031(4) 0.036(4) -0.005(3) -0.001(3) -0.006(3)
C17 0.031(3) 0.017(3) 0.021(3) 0.004(2) 0.004(2) -0.001(2)
C18 0.039(3) 0.016(3) 0.019(3) -0.005(2) 0.003(2) -0.004(2)
C19 0.028(3) 0.025(3) 0.032(4) -0.008(3) -0.005(3) 0.000(3)
C20 0.099(4) 0.116(5) 0.147(6) 0.014(3) 0.027(4) 0.048(5)
C21 0.099(4) 0.116(5) 0.147(6) 0.014(3) 0.027(4) 0.048(5)
C22 0.099(4) 0.116(5) 0.147(6) 0.014(3) 0.027(4) 0.048(5)
C23 0.043(4) 0.031(4) 0.028(3) -0.004(3) 0.001(3) -0.002(3)
C24 0.046(5) 0.069(6) 0.098(8) -0.015(4) 0.005(5) 0.046(6)
C25 0.048(6) 0.079(7) 0.124(10) -0.012(5) -0.023(6) 0.053(7)
C26 0.055(5) 0.046(4) 0.029(4) -0.012(4) 0.003(3) 0.005(3)

loop_
_atom_type_symbol
_atom_type_description
_atom_type_scat_dispersion_real
_atom_type_scat_dispersion_imag
_atom_type_scat_source
C C 0.0033 0.0016 'International Tables Vol C Tables 4.2.6.8 and 6.1.1.4'
H H 0.0000 0.0000 'International Tables Vol C Tables 4.2.6.8 and 6.1.1.4'
N N 0.0061 0.0033 'International Tables Vol C Tables 4.2.6.8 and 6.1.1.4'
O O 0.0106 0.0060 'International Tables Vol C Tables 4.2.6.8 and 6.1.1.4'
Zn Zn 0.2839 1.4301 'International Tables Vol C Tables 4.2.6.8 and 6.1.1.4'

loop_
_geom_angle_atom_site_label_1
_geom_angle_atom_site_label_2
_geom_angle_atom_site_label_3
_geom_angle_site_symmetry_3
_geom_angle
O11 Zn1 O13 . 107.46(19)
O11 Zn1 O9 . 118.17(18)
O13 Zn1 O9 . 112.5(2)
O11 Zn1 N2 3_667 111.42(19)
O13 Zn1 N2 3_667 103.3(2)
O9 Zn1 N2 3_667 102.97(19)
O3 Zn2 O8 . 135.1(2)
O3 Zn2 O5 . 110.6(2)
O8 Zn2 O5 . 113.5(2)
O3 Zn2 O6 . 94.3(3)
O8 Zn2 O6 . 90.1(3)
O5 Zn2 O6 . 95.3(3)
O3 Zn2 O4 . 97.8(2)
O8 Zn2 O4 . 96.2(2)
O5 Zn2 O4 . 60.49(19)
O6 Zn2 O4 . 155.5(3)
C1 N1 C3 . 112.7(5)
C1 N2 C2 . 113.4(5)
C1 N2 Zn1 3_667 118.1(4)
C2 N2 Zn1 3_667 127.6(4)
C2 N3 C3 . 115.7(5)
C2 N4 C4 . 128.4(5)
C3 N5 C10 . 129.5(5)
C20 N6 C21 . 93.8(12)
C20 N6 C22 . 131.6(12)
C21 N6 C22 . 134.5(13)
C23 N7 C24 . 120.7(7)
C23 N7 C25 . 122.1(7)
C24 N7 C25 . 117.1(7)
C1 O1 C26 . 117.3(5)
C16 O3 Zn2 . 110.1(5)
C19 O4 Zn2 . 84.1(4)
C19 O5 Zn2 . 94.7(4)
C20 O6 Zn2 . 123.2(10)
C17 O9 Zn1 . 115.3(4)
C18 O11 Zn1 . 107.1(3)
C23 O13 Zn1 . 135.5(5)
O1 C1 N1 . 119.1(5)
O1 C1 N2 . 113.4(5)
N1 C1 N2 . 127.5(5)
N3 C2 N4 . 119.1(5)
N3 C2 N2 . 124.2(5)
N4 C2 N2 . 116.7(5)
N3 C3 N5 . 120.4(5)
N3 C3 N1 . 125.4(5)
N5 C3 N1 . 114.1(5)
C5 C4 C9 . 119.7(5)
C5 C4 N4 . 117.4(5)
C9 C4 N4 . 122.8(5)
C4 C5 C6 . 120.2(5)
C7 C6 C5 . 119.5(6)
C7 C6 C18 2_656 118.5(5)
C5 C6 C18 2_656 121.9(5)
C6 C7 C8 . 120.4(5)
C7 C8 C9 . 119.9(6)
C7 C8 C19 2_556 120.2(5)
C9 C8 C19 2_556 119.8(6)
C4 C9 C8 . 120.0(6)
C15 C10 C11 . 119.6(5)
C15 C10 N5 . 116.9(5)
C11 C10 N5 . 123.5(5)
C12 C11 C10 . 119.2(5)
C11 C12 C13 . 120.9(6)
C11 C12 C17 . 118.1(5)
C13 C12 C17 . 120.9(5)
C12 C13 C14 . 119.4(6)
C15 C14 C13 . 119.4(6)
C15 C14 C16 . 119.7(6)
C13 C14 C16 . 120.9(6)
C14 C15 C10 . 121.5(6)
O2 C16 O3 . 121.9(6)
O2 C16 C14 . 121.9(6)
O3 C16 C14 . 116.2(6)
O10 C17 O9 . 123.6(5)
O10 C17 C12 . 119.8(5)
O9 C17 C12 . 116.5(5)
O12 C18 O11 . 123.8(6)
O12 C18 C6 2_646 119.6(5)
O11 C18 C6 2_646 116.5(5)
O4 C19 O5 . 120.6(6)
O4 C19 C8 2_546 120.4(6)
O5 C19 C8 2_546 118.9(6)
O6 C20 N6 . 137.5(16)
O13 C23 N7 . 123.6(7)

loop_
_geom_bond_atom_site_label_1
_geom_bond_atom_site_label_2
_geom_bond_site_symmetry_2
_geom_bond_distance
Zn1 O11 . 1.951(4)
Zn1 O13 . 1.957(5)
Zn1 O9 . 1.958(4)
Zn1 N2 3_667 2.052(5)
Zn2 O3 . 1.958(5)
Zn2 O8 . 1.976(5)
Zn2 O5 . 2.030(5)
Zn2 O6 . 2.111(11)
Zn2 O4 . 2.279(5)
N1 C1 . 1.319(8)
N1 C3 . 1.370(7)
N2 C1 . 1.345(8)
N2 C2 . 1.371(7)
N2 Zn1 3_667 2.052(5)
N3 C2 . 1.326(8)
N3 C3 . 1.332(8)
N4 C2 . 1.346(8)
N4 C4 . 1.419(7)
N5 C3 . 1.340(8)
N5 C10 . 1.408(7)
N6 C20 . 1.352(2)
N6 C21 . 1.440(2)
N6 C22 . 1.442(2)
N7 C23 . 1.300(9)
N7 C24 . 1.446(10)
N7 C25 . 1.468(11)
O1 C1 . 1.314(7)
O1 C26 . 1.466(8)
O2 C16 . 1.229(9)
O3 C16 . 1.258(8)
O4 C19 . 1.243(8)
O5 C19 . 1.268(9)
O6 C20 . 1.203(2)
O9 C17 . 1.272(7)
O10 C17 . 1.250(7)
O11 C18 . 1.286(7)
O12 C18 . 1.240(7)
O13 C23 . 1.225(9)
C4 C5 . 1.389(9)
C4 C9 . 1.391(9)
C5 C6 . 1.403(8)
C6 C7 . 1.384(9)
C6 C18 2_656 1.497(8)
C7 C8 . 1.388(9)
C8 C9 . 1.395(9)
C8 C19 2_556 1.500(9)
C10 C15 . 1.385(8)
C10 C11 . 1.390(9)
C11 C12 . 1.389(8)
C12 C13 . 1.392(8)
C12 C17 . 1.493(8)
C13 C14 . 1.393(9)
C14 C15 . 1.377(9)
C14 C16 . 1.507(9)
C18 C6 2_646 1.497(8)
C19 C8 2_546 1.500(9)

loop_
_geom_torsion_atom_site_label_1
_geom_torsion_atom_site_label_2
_geom_torsion_atom_site_label_3
_geom_torsion_atom_site_label_4
_geom_torsion_site_symmetry_1
_geom_torsion_site_symmetry_4
_geom_torsion
C26 O1 C1 N1 . . 8.1(9)
C26 O1 C1 N2 . . -173.4(6)
C3 N1 C1 O1 . . 178.5(6)
C3 N1 C1 N2 . . 0.3(10)
C2 N2 C1 O1 . . -170.6(5)
Zn1 N2 C1 O1 3_667 . 18.9(7)
C2 N2 C1 N1 . . 7.7(9)
Zn1 N2 C1 N1 3_667 . -162.8(5)
C3 N3 C2 N4 . . -177.1(6)
C3 N3 C2 N2 . . 0.9(9)
C4 N4 C2 N3 . . 0.8(10)
C4 N4 C2 N2 . . -177.3(6)
C1 N2 C2 N3 . . -8.3(9)
Zn1 N2 C2 N3 3_667 . 161.1(5)
C1 N2 C2 N4 . . 169.7(6)
Zn1 N2 C2 N4 3_667 . -20.8(8)
C2 N3 C3 N5 . . -174.5(6)
C2 N3 C3 N1 . . 8.6(9)
C10 N5 C3 N3 . . 7.1(10)
C10 N5 C3 N1 . . -175.7(6)
C1 N1 C3 N3 . . -9.2(9)
C1 N1 C3 N5 . . 173.8(5)
C2 N4 C4 C5 . . -161.2(6)
C2 N4 C4 C9 . . 23.1(10)
C9 C4 C5 C6 . . -3.0(9)
N4 C4 C5 C6 . . -178.9(5)
C4 C5 C6 C7 . . -0.9(9)
C4 C5 C6 C18 . 2_656 175.2(5)
C5 C6 C7 C8 . . 3.5(9)
C18 C6 C7 C8 2_656 . -172.8(5)
C6 C7 C8 C9 . . -2.1(9)
C6 C7 C8 C19 . 2_556 175.9(6)
C5 C4 C9 C8 . . 4.5(9)
N4 C4 C9 C8 . . -179.9(6)
C7 C8 C9 C4 . . -1.9(9)
C19 C8 C9 C4 2_556 . -180.0(6)
C3 N5 C10 C15 . . -167.5(6)
C3 N5 C10 C11 . . 15.2(10)
C15 C10 C11 C12 . . 2.7(9)
N5 C10 C11 C12 . . 179.9(6)
C10 C11 C12 C13 . . -1.6(9)
C10 C11 C12 C17 . . -179.4(5)
C11 C12 C13 C14 . . -0.5(9)
C17 C12 C13 C14 . . 177.2(5)
C12 C13 C14 C15 . . 1.6(9)
C12 C13 C14 C16 . . -176.4(6)
C13 C14 C15 C10 . . -0.4(10)
C16 C14 C15 C10 . . 177.5(6)
C11 C10 C15 C14 . . -1.7(10)
N5 C10 C15 C14 . . -179.1(6)
Zn2 O3 C16 O2 . . -4.9(9)
Zn2 O3 C16 C14 . . 173.5(5)
C15 C14 C16 O2 . . -3.0(10)
C13 C14 C16 O2 . . 174.9(6)
C15 C14 C16 O3 . . 178.6(7)
C13 C14 C16 O3 . . -3.5(10)
Zn1 O9 C17 O10 . . -12.2(7)
Zn1 O9 C17 C12 . . 167.7(4)
C11 C12 C17 O10 . . -165.7(5)
C13 C12 C17 O10 . . 16.5(8)
C11 C12 C17 O9 . . 14.3(8)
C13 C12 C17 O9 . . -163.5(5)
Zn1 O11 C18 O12 . . 11.9(7)
Zn1 O11 C18 C6 . 2_646 -165.0(4)
Zn2 O4 C19 O5 . . 2.7(6)
Zn2 O4 C19 C8 . 2_546 -176.7(6)
Zn2 O5 C19 O4 . . -3.1(7)
Zn2 O5 C19 C8 . 2_546 176.3(5)
Zn2 O6 C20 N6 . . 171.1(16)
C21 N6 C20 O6 . . 5.(3)
C22 N6 C20 O6 . . -173.2(19)
Zn1 O13 C23 N7 . . -174.8(5)
C24 N7 C23 O13 . . -0.9(13)
C25 N7 C23 O13 . . -176.8(10)
